data_8100706
loop_
_publ_author_name
'Rademacher, O.'
'Zimmer, R.'
'Dinesh, C.U.'
'Rei\&sig, H.-U.'

_publ_section_title
;
Crystal structure of methyl 4aSR,5RS,12aRS-12a-hydroxy-1,2,3,4,4a,
5,6,11,12,12a-decahydro-dibenzo[a,e][8]annulene-5-carboxylate, C~18~H~24~O~3~
;
_journal_issue 3
_journal_name_full 'Zeitschrift f\"ur Kristallographie - New Crystal Structures'
_journal_page_first 423
_journal_page_last 424
_journal_volume 217
_journal_year 2002
_chemical_formula_structural 'C18 H24 O3'
_chemical_formula_sum 'C18 H24 O3'
_chemical_formula_weight 288.37
_space_group_IT_number 14
_symmetry_cell_setting monoclinic
_symmetry_space_group_name_Hall '-P 2yab'
_symmetry_space_group_name_H-M 'P 1 21/a 1'
_cell_angle_alpha 90.000(10)
_cell_angle_beta 104.504(10)
_cell_angle_gamma 90.000(10)
_cell_formula_units_Z 4
_cell_length_a 5.9054(10)
_cell_length_b 31.840(4)
_cell_length_c 8.743(2)
_cell_measurement_temperature 293(2)
_cell_volume 1591.6(5)
_diffrn_ambient_temperature 293(2)
_exptl_crystal_density_diffrn 1.203
_cod_depositor_comments
;
Luca Lutterotti, 10/5/2013

Problem with occupancy exceeding 1. We re-normalize everything to 1 for the maximum.
;
_cod_original_sg_symbol_H-M 'P 21/a'
_cod_database_code 8100706

loop_
_symmetry_equiv_pos_as_xyz
'x, y, z'
'-x+1/2, y+1/2, -z'
'-x, -y, -z'
'x-1/2, -y-1/2, z'

loop_
_atom_site_label
_atom_site_type_symbol
_atom_site_fract_x
_atom_site_fract_y
_atom_site_fract_z
_atom_site_U_iso_or_equiv
_atom_site_adp_type
_atom_site_occupancy
_atom_site_calc_flag
_atom_site_refinement_flags
_atom_site_disorder_assembly
_atom_site_disorder_group
O1 O -0.5940(3) 0.58154(7) 0.2616(3) 0.0848(7) Uani 1 d . . .
H1 H -0.6304 0.6064 0.2507 0.127 Uiso 1 calc R . .
O2 O 0.1660(3) 0.66089(6) 0.2504(2) 0.0695(6) Uani 1 d . . .
O3 O -0.1311(3) 0.69595(6) 0.0987(2) 0.0680(6) Uani 1 d . . .
C1 C 0.1615(6) 0.69744(10) 0.5924(4) 0.0801(9) Uani 1 d . . .
H1A H 0.1419 0.7210 0.5278 0.096 Uiso 1 calc R . .
C2 C 0.3669(7) 0.69365(15) 0.7104(5) 0.1008(13) Uani 1 d . . .
H2 H 0.4830 0.7140 0.7237 0.121 Uiso 1 calc R . .
C3 C 0.3947(7) 0.65916(17) 0.8070(5) 0.1056(13) Uani 1 d . . .
H3 H 0.5304 0.6559 0.8874 0.127 Uiso 1 calc R . .
C4 C 0.2209(7) 0.62954(13) 0.7844(4) 0.0892(11) Uani 1 d . . .
H4 H 0.2417 0.6064 0.8515 0.107 Uiso 1 calc R . .
C5 C 0.0130(5) 0.63252(9) 0.6647(3) 0.0652(7) Uani 1 d . . .
C6 C -0.0170(5) 0.66764(8) 0.5658(3) 0.0589(7) Uani 1 d . . .
C7 C -0.2263(4) 0.67455(8) 0.4291(3) 0.0567(6) Uani 1 d . . .
H7A H -0.2348 0.7041 0.4017 0.068 Uiso 1 calc R . .
H7B H -0.3664 0.6676 0.4627 0.068 Uiso 1 calc R . .
C8 C -0.2249(4) 0.64858(7) 0.2791(3) 0.0460(5) Uani 1 d . . .
H8 H -0.3763 0.6529 0.2033 0.055 Uiso 1 calc R . .
C9 C -0.1852(4) 0.60108(7) 0.2986(3) 0.0463(6) Uani 1 d . . .
H9 H -0.0308 0.5967 0.3706 0.056 Uiso 1 calc R . .
C10 C -0.3665(4) 0.57771(8) 0.3675(3) 0.0592(7) Uani 1 d . . .
C11 C -0.3841(5) 0.59235(10) 0.5311(4) 0.0777(9) Uani 1 d . . .
H11A H -0.4641 0.6192 0.5183 0.093 Uiso 1 calc R . .
H11B H -0.4828 0.5726 0.5687 0.093 Uiso 1 calc R . .
C12 C -0.1575(7) 0.59726(11) 0.6599(4) 0.0885(10) Uani 1 d . . .
H12A H -0.2016 0.5981 0.7595 0.106 Uiso 1 calc R . .
H12B H -0.0702 0.5714 0.6603 0.106 Uiso 1 calc R . .
C13 C -0.3128(6) 0.53082(10) 0.3711(5) 0.0913(10) Uani 1 d . . .
H13A H -0.1617 0.5261 0.4441 0.110 Uiso 1 calc R . .
H13B H -0.4290 0.5161 0.4119 0.110 Uiso 1 calc R . .
C14 C -0.3091(6) 0.51216(10) 0.2137(5) 0.0982(12) Uani 1 d . . .
H14A H -0.4632 0.5144 0.1418 0.118 Uiso 1 calc R . .
H14B H -0.2682 0.4826 0.2265 0.118 Uiso 1 calc R . .
C15 C -0.1330(6) 0.53506(10) 0.1459(4) 0.0832(10) Uani 1 d . . .
H15A H 0.0233 0.5299 0.2112 0.100 Uiso 1 calc R . .
H15B H -0.1405 0.5246 0.0406 0.100 Uiso 1 calc R . .
C16 C -0.1814(5) 0.58183(8) 0.1384(3) 0.0627(7) Uani 1 d . . .
H16A H -0.3312 0.5869 0.0644 0.075 Uiso 1 calc R . .
H16B H -0.0624 0.5959 0.0983 0.075 Uiso 1 calc R . .
C17 C -0.0404(4) 0.66795(7) 0.2096(3) 0.0475(6) Uani 1 d . . .
C18 C 0.0338(7) 0.71775(12) 0.0284(5) 0.1045(13) Uani 1 d . . .
H18A H -0.0491 0.7370 -0.0505 0.157 Uiso 1 calc R . .
H18B H 0.1161 0.6977 -0.0195 0.157 Uiso 1 calc R . .
H18C H 0.1436 0.7330 0.1089 0.157 Uiso 1 calc R . .

loop_
_atom_site_aniso_label
_atom_site_aniso_U_11
_atom_site_aniso_U_22
_atom_site_aniso_U_33
_atom_site_aniso_U_23
_atom_site_aniso_U_13
_atom_site_aniso_U_12
O1 0.0421(11) 0.0856(14) 0.1239(18) -0.0146(12) 0.0158(11) -0.0086(9)
O2 0.0406(10) 0.0923(14) 0.0758(13) 0.0128(10) 0.0150(8) 0.0007(9)
O3 0.0638(11) 0.0691(12) 0.0750(12) 0.0278(10) 0.0249(9) 0.0084(9)
C1 0.093(2) 0.085(2) 0.0666(18) -0.0290(16) 0.0265(17) -0.0171(18)
C2 0.089(3) 0.134(3) 0.082(2) -0.056(3) 0.025(2) -0.031(2)
C3 0.090(3) 0.150(4) 0.067(2) -0.043(3) 0.0016(19) 0.005(3)
C4 0.099(3) 0.112(3) 0.0513(16) -0.0099(17) 0.0087(16) 0.028(2)
C5 0.0765(18) 0.0760(18) 0.0438(14) -0.0032(13) 0.0165(13) 0.0169(15)
C6 0.0654(16) 0.0654(16) 0.0499(14) -0.0145(12) 0.0220(12) 0.0052(13)
C7 0.0615(15) 0.0518(13) 0.0622(15) 0.0070(12) 0.0260(12) 0.0140(12)
C8 0.0364(11) 0.0523(13) 0.0468(12) 0.0056(10) 0.0058(9) 0.0063(10)
C9 0.0345(11) 0.0496(13) 0.0527(13) 0.0013(10) 0.0067(10) 0.0047(10)
C10 0.0446(13) 0.0566(15) 0.0796(18) 0.0028(13) 0.0216(12) -0.0008(11)
C11 0.080(2) 0.0786(19) 0.087(2) 0.0122(16) 0.0446(18) -0.0092(16)
C12 0.109(3) 0.094(2) 0.0636(19) 0.0236(17) 0.0253(18) 0.006(2)
C13 0.091(2) 0.0585(17) 0.135(3) 0.0133(19) 0.047(2) -0.0023(17)
C14 0.085(2) 0.0574(18) 0.151(4) -0.024(2) 0.028(2) 0.0013(17)
C15 0.0694(19) 0.073(2) 0.108(2) -0.0324(18) 0.0240(17) 0.0043(16)
C16 0.0546(15) 0.0714(17) 0.0606(16) -0.0152(13) 0.0117(12) -0.0003(13)
C17 0.0446(13) 0.0527(13) 0.0450(12) -0.0013(10) 0.0108(10) 0.0022(10)
C18 0.111(3) 0.092(2) 0.132(3) 0.046(2) 0.071(3) 0.007(2)

loop_
_geom_bond_atom_site_label_1
_geom_bond_atom_site_label_2
_geom_bond_distance
_geom_bond_site_symmetry_2
_geom_bond_publ_flag
O1 C10 1.433(3) . ?
O2 C17 1.202(3) . ?
O3 C17 1.327(3) . ?
O3 C18 1.452(3) . ?
C1 C6 1.394(4) . ?
C1 C2 1.387(5) . ?
C2 C3 1.370(6) . ?
C3 C4 1.371(6) . ?
C4 C5 1.403(4) . ?
C5 C6 1.397(4) . ?
C5 C12 1.501(5) . ?
C6 C7 1.505(4) . ?
C7 C8 1.552(3) . ?
C8 C17 1.506(3) . ?
C8 C9 1.533(3) . ?
C9 C16 1.534(3) . ?
C9 C10 1.545(3) . ?
C10 C13 1.525(4) . ?
C10 C11 1.532(4) . ?
C11 C12 1.526(5) . ?
C13 C14 1.504(5) . ?
C14 C15 1.508(5) . ?
C15 C16 1.515(4) . ?
